data_1540315
loop_
_publ_author_name
'Kotur, B.Ya.'
'Bodak, O.I.'
'Zavodnik, V.E.'

_publ_section_title
;
 The silicide Sc7 Cr4+x Si10-x (x=0.8): the first representative of a
 superlattice structure of the Ho11Ge10 type
;
_journal_name_full 'Soviet Physics, Crystallography (= Kristallografiya)'
_journal_page_first 521
_journal_page_last 523
_journal_volume 30
_journal_year 1985
_chemical_formula_sum 'Cr4.8 Sc7 Si9.2'
_space_group_IT_number 139
_symmetry_space_group_name_Hall '-I 4 2'
_symmetry_space_group_name_H-M 'I 4/m m m'
_cell_angle_alpha 90
_cell_angle_beta 90
_cell_angle_gamma 90
_cell_formula_units_Z 4
_cell_length_a 9.757
_cell_length_b 9.757
_cell_length_c 13.884
_cell_volume 1321.744
_citation_journal_id_ASTM SPHCA6
_cod_data_source_file Kotur_SPHCA6_1985_529.cif
_cod_data_source_block Cr4.8Sc7Si9.2
_cod_database_code 1540315

loop_
_symmetry_equiv_pos_as_xyz
x,y,z
-y,x,z
-x,-y,z
y,-x,z
x,-y,-z
y,x,-z
-x,y,-z
-y,-x,-z
-x,-y,-z
y,-x,-z
x,y,-z
-y,x,-z
-x,y,z
-y,-x,z
x,-y,z
y,x,z
x+1/2,y+1/2,z+1/2
-y+1/2,x+1/2,z+1/2
-x+1/2,-y+1/2,z+1/2
y+1/2,-x+1/2,z+1/2
x+1/2,-y+1/2,-z+1/2
y+1/2,x+1/2,-z+1/2
-x+1/2,y+1/2,-z+1/2
-y+1/2,-x+1/2,-z+1/2
-x+1/2,-y+1/2,-z+1/2
y+1/2,-x+1/2,-z+1/2
x+1/2,y+1/2,-z+1/2
-y+1/2,x+1/2,-z+1/2
-x+1/2,y+1/2,z+1/2
-y+1/2,-x+1/2,z+1/2
x+1/2,-y+1/2,z+1/2
y+1/2,x+1/2,z+1/2

loop_
_atom_site_label
_atom_site_type_symbol
_atom_site_fract_x
_atom_site_fract_y
_atom_site_fract_z
_atom_site_occupancy
_atom_site_U_iso_or_equiv
Sc1 Sc 0 0.2536 0.3117 1 0.0
Cr2 Cr 0.1221 0.1221 0 0.4 0.0
Cr1 Cr 0 0.3231 0.1005 1 0.0
Si1 Si 0 0.5 0.25 1 0.0
Si5 Si 0.1221 0.1221 0 0.6 0.0
Sc2 Sc 0.3212 0.3212 0 1 0.0
Si4 Si 0.2062 0.2062 0.1672 1 0.0
Si2 Si 0.3786 0 0.5 1 0.0
Si3 Si 0 0 0.392 1 0.0
Sc3 Sc 0 0 0.1625 1 0.0
